data_1536259
loop_
_publ_author_name
'Ok, K.M.'
'Halasyamani, P.S.'

_publ_section_title
;
 Synthesis, structure and characterization of a new tellurate: Na Bi Te O5
;
_journal_name_full 'Solid State Sciences'
_journal_page_first 793
_journal_page_last 797
_journal_volume 4
_journal_year 2002
_chemical_formula_sum 'Bi Na O5 Te'
_chemical_name_systematic 'Na (Bi Te O5)'
_space_group_IT_number 14
_symmetry_space_group_name_Hall '-P 2ybc'
_symmetry_space_group_name_H-M 'P 1 21/c 1'
_cell_angle_alpha 90
_cell_angle_beta 106.819
_cell_angle_gamma 90
_cell_formula_units_Z 4
_cell_length_a 7.2645
_cell_length_b 9.8048
_cell_length_c 6.2718
_cell_volume 427.612
_citation_journal_id_ASTM SSSCFJ
_cod_data_source_file Ok_SSSCFJ_2002_462.cif
_cod_data_source_block Bi1Na1O5Te1
_cod_original_cell_volume 427.6122
_cod_original_formula_sum 'Bi1 Na1 O5 Te1'
_cod_database_code 1536259

loop_
_symmetry_equiv_pos_as_xyz
x,y,z
-x,y+1/2,-z+1/2
-x,-y,-z
x,-y-1/2,z-1/2

loop_
_atom_site_label
_atom_site_type_symbol
_atom_site_fract_x
_atom_site_fract_y
_atom_site_fract_z
_atom_site_occupancy
_atom_site_U_iso_or_equiv
O5 O-2 0.4596 0.319 0.397 1 0.0
O3 O-2 0.7738 0.4591 0.6099 1 0.0
O4 O-2 0.4958 0.5505 0.2018 1 0.0
O2 O-2 1.1331 0.5695 0.7843 1 0.0
Bi1 Bi+3 0.70998 0.63151 0.0469 1 0.0
Te2 Te+6 0.5 0.5 0.5 1 0.0
Na1 Na+1 0.237 0.718 0.1 0.5 0.0
Na2 Na+1 0.217 0.713 0.104 0.5 0.0
O1 O-2 1.0984 0.3225 0.6045 1 0.0
Te1 Te+6 1 0.5 0.5 1 0.0
